data_7223539
loop_
_publ_author_name
'Hamdy, Aws M.'
'Al-Masoudi, Najim A.'
'Pannecouque, Christophe'
'Rahman, Qamar'
'Villinger, Alexander'
'Langer, Peter'

_publ_section_title
;
 Regioselective Suzuki--Miyaura reactions of 4,7-dichloro-N-methylisatin.
 Synthesis, anti-HIV activity and modeling study
;
_journal_issue 130
_journal_name_full 'RSC Adv.'
_journal_page_first 107360
_journal_paper_doi 10.1039/C5RA16841D
_journal_volume 5
_journal_year 2015
_chemical_formula_moiety 'C16 H12 Cl N O2'
_chemical_formula_sum 'C16 H12 Cl N O2'
_chemical_formula_weight 285.72
_chemical_name_systematic
;
7-chloro-1-methyl-4-(4-tolyl)indoline-2,3-dione
;
_space_group_IT_number 14
_symmetry_cell_setting monoclinic
_symmetry_Int_Tables_number 14
_symmetry_space_group_name_Hall '-P 2ybc'
_symmetry_space_group_name_H-M 'P 1 21/c 1'
_atom_sites_solution_hydrogens geom
_atom_sites_solution_primary direct
_atom_sites_solution_secondary difmap
_audit_creation_method SHELXL-97
_audit_update_record
;
2015-07-02 deposited with the CCDC.
2015-12-07 downloaded from the CCDC.
;
_cell_angle_alpha 90.00
_cell_angle_beta 93.733(7)
_cell_angle_gamma 90.00
_cell_formula_units_Z 4
_cell_length_a 3.8951(6)
_cell_length_b 24.185(3)
_cell_length_c 13.5874(17)
_cell_measurement_reflns_used 381
_cell_measurement_temperature 173(2)
_cell_measurement_theta_max 17.93
_cell_measurement_theta_min 2.94
_cell_volume 1277.3(3)
_computing_cell_refinement 'Bruker Apex v7.51a'
_computing_data_collection 'Bruker Apex v7.51a'
_computing_data_reduction 'Bruker SAINT'
_computing_molecular_graphics 'ORTEP-3v2.01 (Farrugia, 1997)'
_computing_publication_material SHELXL-97
_computing_structure_refinement 'SHELXL-97 (Sheldrick, 1997)'
_computing_structure_solution 'SHELXS-97 (Sheldrick, 1997)'
_diffrn_ambient_temperature 173(2)
_diffrn_measured_fraction_theta_full 0.991
_diffrn_measured_fraction_theta_max 0.991
_diffrn_measurement_device_type 'Bruker Apex Kappa II-CCD-diffractometer'
_diffrn_measurement_method 'phi and omega scans'
_diffrn_radiation_monochromator graphite
_diffrn_radiation_source 'sealed tube'
_diffrn_radiation_type MoK\a
_diffrn_radiation_wavelength 0.71073
_diffrn_reflns_av_R_equivalents 0.0000
_diffrn_reflns_av_sigmaI/netI 0.1668
_diffrn_reflns_limit_h_max 5
_diffrn_reflns_limit_h_min -5
_diffrn_reflns_limit_k_max 31
_diffrn_reflns_limit_k_min 0
_diffrn_reflns_limit_l_max 17
_diffrn_reflns_limit_l_min 0
_diffrn_reflns_number 2893
_diffrn_reflns_theta_full 27.50
_diffrn_reflns_theta_max 27.50
_diffrn_reflns_theta_min 2.26
_exptl_absorpt_coefficient_mu 0.299
_exptl_absorpt_correction_T_max 0.9911
_exptl_absorpt_correction_T_min 0.7563
_exptl_absorpt_correction_type multi-scan
_exptl_absorpt_process_details '(TWINABS; Sheldrick, 2004)'
_exptl_crystal_colour red
_exptl_crystal_density_diffrn 1.486
_exptl_crystal_density_method 'not measured'
_exptl_crystal_description needle
_exptl_crystal_F_000 592
_exptl_crystal_size_max 0.99
_exptl_crystal_size_mid 0.03
_exptl_crystal_size_min 0.03
_refine_diff_density_max 0.363
_refine_diff_density_min -0.387
_refine_diff_density_rms 0.089
_refine_ls_extinction_method none
_refine_ls_goodness_of_fit_ref 1.008
_refine_ls_hydrogen_treatment constr
_refine_ls_matrix_type full
_refine_ls_number_parameters 184
_refine_ls_number_reflns 2894
_refine_ls_number_restraints 0
_refine_ls_restrained_S_all 1.008
_refine_ls_R_factor_all 0.1686
_refine_ls_R_factor_gt 0.0684
_refine_ls_shift/su_max 0.000
_refine_ls_shift/su_mean 0.000
_refine_ls_structure_factor_coef Fsqd
_refine_ls_weighting_details 'calc w=1/[\s^2^(Fo^2^)+(0.0439P)^2^+0.6173P] where P=(Fo^2^+2Fc^2^)/3'
_refine_ls_weighting_scheme calc
_refine_ls_wR_factor_gt 0.1096
_refine_ls_wR_factor_ref 0.1404
_reflns_number_gt 1539
_reflns_number_total 2894
_reflns_threshold_expression >2\s(I)
_cod_data_source_file c5ra16841d2.cif
_cod_data_source_block is_ac8
_cod_original_cell_volume 1277.2(3)
_cod_original_sg_symbol_H-M 'P 21/c'
_cod_database_code 7223539

loop_
_symmetry_equiv_pos_as_xyz
'x, y, z'
'-x, y+1/2, -z+1/2'
'-x, -y, -z'
'x, -y-1/2, z-1/2'

loop_
_atom_site_label
_atom_site_type_symbol
_atom_site_fract_x
_atom_site_fract_y
_atom_site_fract_z
_atom_site_U_iso_or_equiv
_atom_site_adp_type
_atom_site_occupancy
_atom_site_symmetry_multiplicity
_atom_site_calc_flag
_atom_site_refinement_flags
Cl1 Cl 0.0436(3) 0.42332(4) 0.42040(8) 0.0328(3) Uani 1 1 d .
N1 N 0.4998(8) 0.39146(11) 0.6221(2) 0.0238(8) Uani 1 1 d .
O1 O 0.8502(7) 0.38908(10) 0.7662(2) 0.0356(8) Uani 1 1 d .
O2 O 0.8421(7) 0.27106(10) 0.7278(2) 0.0327(7) Uani 1 1 d .
C1 C 0.6973(11) 0.36678(15) 0.6966(3) 0.0258(10) Uani 1 1 d .
C2 C 0.6896(10) 0.30412(15) 0.6746(3) 0.0240(9) Uani 1 1 d .
C3 C 0.4804(10) 0.29804(14) 0.5818(3) 0.0201(9) Uani 1 1 d .
C4 C 0.3748(10) 0.35199(13) 0.5513(3) 0.0200(9) Uani 1 1 d .
C5 C 0.4302(10) 0.45079(14) 0.6242(3) 0.0310(11) Uani 1 1 d .
H5A H 0.5427 0.4669 0.6841 0.047 Uiso 1 1 calc R
H5B H 0.1814 0.4569 0.6237 0.047 Uiso 1 1 calc R
H5C H 0.5199 0.4683 0.5661 0.047 Uiso 1 1 calc R
C6 C 0.4017(10) 0.25148(14) 0.5221(3) 0.0205(9) Uani 1 1 d .
C7 C 0.2263(10) 0.26144(14) 0.4313(3) 0.0258(10) Uani 1 1 d .
H7 H 0.1785 0.2313 0.3877 0.031 Uiso 1 1 calc R
C8 C 0.1200(10) 0.31362(14) 0.4031(3) 0.0226(9) Uani 1 1 d .
H8 H -0.0049 0.3185 0.3413 0.027 Uiso 1 1 calc R
C9 C 0.1914(10) 0.35943(14) 0.4630(3) 0.0230(9) Uani 1 1 d .
C10 C 0.4979(9) 0.19435(14) 0.5527(3) 0.0200(9) Uani 1 1 d .
C11 C 0.4472(10) 0.17464(14) 0.6469(3) 0.0243(10) Uani 1 1 d .
H11 H 0.3541 0.1983 0.6943 0.029 Uiso 1 1 calc R
C12 C 0.5322(10) 0.12084(15) 0.6714(3) 0.0263(10) Uani 1 1 d .
H12 H 0.4959 0.1078 0.7359 0.032 Uiso 1 1 calc R
C13 C 0.6706(10) 0.08506(14) 0.6035(3) 0.0266(10) Uani 1 1 d .
C14 C 0.7148(10) 0.10513(15) 0.5103(3) 0.0289(11) Uani 1 1 d .
H14 H 0.8084 0.0816 0.4629 0.035 Uiso 1 1 calc R
C15 C 0.6262(10) 0.15868(14) 0.4842(3) 0.0242(10) Uani 1 1 d .
H15 H 0.6533 0.1712 0.4189 0.029 Uiso 1 1 calc R
C16 C 0.7717(11) 0.02655(15) 0.6330(3) 0.0394(12) Uani 1 1 d .
H16A H 0.5642 0.0039 0.6361 0.059 Uiso 1 1 calc R
H16B H 0.8976 0.0270 0.6978 0.059 Uiso 1 1 calc R
H16C H 0.9186 0.0110 0.5841 0.059 Uiso 1 1 calc R

loop_
_atom_site_aniso_label
_atom_site_aniso_U_11
_atom_site_aniso_U_22
_atom_site_aniso_U_33
_atom_site_aniso_U_23
_atom_site_aniso_U_13
_atom_site_aniso_U_12
Cl1 0.0361(6) 0.0278(5) 0.0340(6) 0.0065(5) -0.0023(6) 0.0053(5)
N1 0.026(2) 0.0225(16) 0.023(2) -0.0038(15) 0.0034(17) -0.0013(15)
O1 0.043(2) 0.0394(16) 0.0233(17) -0.0058(13) -0.0088(16) -0.0114(15)
O2 0.0350(19) 0.0352(15) 0.0261(17) 0.0023(14) -0.0110(15) 0.0018(14)
C1 0.024(2) 0.032(2) 0.022(2) -0.0021(19) 0.006(2) -0.002(2)
C2 0.020(2) 0.034(2) 0.019(2) 0.0019(19) 0.002(2) 0.000(2)
C3 0.019(2) 0.0255(19) 0.016(2) 0.0011(17) 0.0061(19) 0.0009(18)
C4 0.019(2) 0.0210(18) 0.021(2) -0.0002(16) 0.0089(19) -0.0007(18)
C5 0.034(3) 0.025(2) 0.034(3) -0.0033(19) 0.006(2) -0.001(2)
C6 0.017(2) 0.0262(19) 0.018(2) 0.0013(17) 0.0027(19) 0.0014(18)
C7 0.026(2) 0.028(2) 0.023(2) -0.0023(18) -0.002(2) -0.0048(19)
C8 0.018(2) 0.032(2) 0.017(2) 0.0020(17) -0.0022(19) 0.0016(19)
C9 0.022(2) 0.027(2) 0.019(2) 0.0052(17) 0.0004(19) 0.0034(18)
C10 0.016(2) 0.0227(18) 0.021(2) 0.0000(17) 0.0009(19) -0.0009(18)
C11 0.027(2) 0.025(2) 0.021(2) -0.0039(18) 0.004(2) -0.0009(19)
C12 0.022(2) 0.033(2) 0.023(2) 0.0063(19) -0.003(2) -0.0023(19)
C13 0.021(2) 0.025(2) 0.034(3) 0.0029(19) 0.000(2) -0.0029(18)
C14 0.029(3) 0.024(2) 0.034(3) -0.0067(19) 0.006(2) -0.004(2)
C15 0.028(2) 0.026(2) 0.019(2) 0.0004(17) 0.003(2) -0.0029(19)
C16 0.040(3) 0.032(2) 0.046(3) 0.010(2) 0.006(2) 0.010(2)

loop_
_atom_type_symbol
_atom_type_description
_atom_type_scat_dispersion_real
_atom_type_scat_dispersion_imag
_atom_type_scat_source
C C 0.0033 0.0016 'International Tables Vol C Tables 4.2.6.8 and 6.1.1.4'
H H 0.0000 0.0000 'International Tables Vol C Tables 4.2.6.8 and 6.1.1.4'
N N 0.0061 0.0033 'International Tables Vol C Tables 4.2.6.8 and 6.1.1.4'
O O 0.0106 0.0060 'International Tables Vol C Tables 4.2.6.8 and 6.1.1.4'
Cl Cl 0.1484 0.1585 'International Tables Vol C Tables 4.2.6.8 and 6.1.1.4'

loop_
_geom_angle_atom_site_label_1
_geom_angle_atom_site_label_2
_geom_angle_atom_site_label_3
_geom_angle
C1 N1 C4 111.1(3)
C1 N1 C5 120.7(3)
C4 N1 C5 128.2(3)
O1 C1 N1 127.4(3)
O1 C1 C2 126.2(4)
N1 C1 C2 106.4(3)
O2 C2 C3 132.3(4)
O2 C2 C1 122.1(4)
C3 C2 C1 105.5(3)
C6 C3 C4 121.2(4)
C6 C3 C2 131.6(3)
C4 C3 C2 107.0(3)
C9 C4 N1 130.0(3)
C9 C4 C3 120.0(3)
N1 C4 C3 109.9(3)
N1 C5 H5A 109.5
N1 C5 H5B 109.5
H5A C5 H5B 109.5
N1 C5 H5C 109.5
H5A C5 H5C 109.5
H5B C5 H5C 109.5
C7 C6 C3 116.6(3)
C7 C6 C10 120.7(3)
C3 C6 C10 122.8(3)
C8 C7 C6 121.9(4)
C8 C7 H7 119.1
C6 C7 H7 119.1
C7 C8 C9 121.5(4)
C7 C8 H8 119.3
C9 C8 H8 119.3
C4 C9 C8 118.8(3)
C4 C9 Cl1 123.5(3)
C8 C9 Cl1 117.7(3)
C15 C10 C11 118.9(3)
C15 C10 C6 119.1(3)
C11 C10 C6 121.9(3)
C12 C11 C10 120.0(4)
C12 C11 H11 120.0
C10 C11 H11 120.0
C11 C12 C13 121.4(4)
C11 C12 H12 119.3
C13 C12 H12 119.3
C14 C13 C12 117.7(3)
C14 C13 C16 121.7(4)
C12 C13 C16 120.5(4)
C13 C14 C15 121.5(4)
C13 C14 H14 119.3
C15 C14 H14 119.3
C14 C15 C10 120.4(4)
C14 C15 H15 119.8
C10 C15 H15 119.8
C13 C16 H16A 109.5
C13 C16 H16B 109.5
H16A C16 H16B 109.5
C13 C16 H16C 109.5
H16A C16 H16C 109.5
H16B C16 H16C 109.5

loop_
_geom_bond_atom_site_label_1
_geom_bond_atom_site_label_2
_geom_bond_distance
Cl1 C9 1.735(4)
N1 C1 1.368(5)
N1 C4 1.418(4)
N1 C5 1.461(4)
O1 C1 1.211(4)
O2 C2 1.208(4)
C1 C2 1.544(5)
C2 C3 1.464(5)
C3 C6 1.409(5)
C3 C4 1.421(5)
C4 C9 1.368(5)
C5 H5A 0.9800
C5 H5B 0.9800
C5 H5C 0.9800
C6 C7 1.391(5)
C6 C10 1.484(5)
C7 C8 1.375(5)
C7 H7 0.9500
C8 C9 1.392(5)
C8 H8 0.9500
C10 C15 1.386(5)
C10 C11 1.392(5)
C11 C12 1.378(5)
C11 H11 0.9500
C12 C13 1.399(5)
C12 H12 0.9500
C13 C14 1.378(5)
C13 C16 1.516(5)
C14 C15 1.381(5)
C14 H14 0.9500
C15 H15 0.9500
C16 H16A 0.9800
C16 H16B 0.9800
C16 H16C 0.9800

loop_
_geom_torsion_atom_site_label_1
_geom_torsion_atom_site_label_2
_geom_torsion_atom_site_label_3
_geom_torsion_atom_site_label_4
_geom_torsion
C4 N1 C1 O1 177.3(4)
C5 N1 C1 O1 -5.0(6)
C4 N1 C1 C2 -2.4(4)
C5 N1 C1 C2 175.3(3)
O1 C1 C2 O2 0.2(7)
N1 C1 C2 O2 180.0(4)
O1 C1 C2 C3 -178.4(4)
N1 C1 C2 C3 1.4(4)
O2 C2 C3 C6 -3.2(8)
C1 C2 C3 C6 175.2(4)
O2 C2 C3 C4 -178.2(4)
C1 C2 C3 C4 0.2(4)
C1 N1 C4 C9 -174.7(4)
C5 N1 C4 C9 7.8(7)
C1 N1 C4 C3 2.7(4)
C5 N1 C4 C3 -174.8(3)
C6 C3 C4 C9 0.4(6)
C2 C3 C4 C9 176.0(4)
C6 C3 C4 N1 -177.3(3)
C2 C3 C4 N1 -1.6(4)
C4 C3 C6 C7 1.9(5)
C2 C3 C6 C7 -172.4(4)
C4 C3 C6 C10 -178.0(3)
C2 C3 C6 C10 7.6(6)
C3 C6 C7 C8 -3.0(6)
C10 C6 C7 C8 176.9(4)
C6 C7 C8 C9 1.8(6)
N1 C4 C9 C8 175.4(4)
C3 C4 C9 C8 -1.8(6)
N1 C4 C9 Cl1 -4.2(6)
C3 C4 C9 Cl1 178.7(3)
C7 C8 C9 C4 0.7(6)
C7 C8 C9 Cl1 -179.7(3)
C7 C6 C10 C15 42.0(5)
C3 C6 C10 C15 -138.0(4)
C7 C6 C10 C11 -134.7(4)
C3 C6 C10 C11 45.3(5)
C15 C10 C11 C12 1.6(6)
C6 C10 C11 C12 178.3(3)
C10 C11 C12 C13 0.2(6)
C11 C12 C13 C14 -1.0(6)
C11 C12 C13 C16 178.2(4)
C12 C13 C14 C15 0.0(6)
C16 C13 C14 C15 -179.2(4)
C13 C14 C15 C10 1.8(6)
C11 C10 C15 C14 -2.5(6)
C6 C10 C15 C14 -179.4(3)
